data_8106456
loop_
_publ_author_name
'Yinchun, Jiao'
'Shuang, Deng'

_publ_section_title
;
 Crystal structure of syn-2,4-di-o-tolylpentane-2,4-diol, C19H24O2
;
_journal_issue 1
_journal_name_full 'Zeitschrift f\"ur Kristallographie - New Crystal Structures'
_journal_page_first 129
_journal_page_last 130
_journal_paper_doi 10.1515/ncrs-2016-0187
_journal_volume 232
_journal_year 2017
_chemical_formula_moiety 'CH2(C9 H11 O)2'
_chemical_formula_sum 'C19 H24 O2'
_chemical_formula_weight 284.38
_space_group_crystal_system monoclinic
_space_group_IT_number 14
_space_group_name_Hall '-P 2ybc'
_space_group_name_H-M_alt 'P 1 21/c 1'
_atom_sites_solution_hydrogens geom
_atom_sites_solution_primary direct
_atom_sites_solution_secondary difmap
_cell_angle_alpha 90.00
_cell_angle_beta 98.930(4)
_cell_angle_gamma 90.00
_cell_formula_units_Z 4
_cell_length_a 13.3172(6)
_cell_length_b 9.1454(5)
_cell_length_c 13.8551(5)
_cell_measurement_reflns_used 5779
_cell_measurement_temperature 293(2)
_cell_measurement_theta_max 70.8073
_cell_measurement_theta_min 3.3566
_cell_volume 1666.97(13)
_computing_cell_refinement 'CrysAlisPro (Oxford Diffraction Ltd.)'
_computing_data_collection 'CrysAlisPro (Oxford Diffraction Ltd.)'
_computing_data_reduction 'CrysAlisPro (Oxford Diffraction Ltd.)'
_computing_molecular_graphics 'Ortep-3 (L. J. Farrugia, 2001)'
_computing_publication_material SHELXL-97
_computing_structure_refinement 'SHELXL-97 (Sheldrick, 1997)'
_computing_structure_solution 'SHELXS-97 (Sheldrick, 1997)'
_diffrn_ambient_temperature 293(2)
_diffrn_detector_area_resol_mean 15.9149
_diffrn_measured_fraction_theta_full 0.999
_diffrn_measured_fraction_theta_max 0.999
_diffrn_measurement_device_type 'Gemini S Ultra, Oxford Diffraction'
_diffrn_measurement_method '\w scans'
_diffrn_radiation_monochromator mirror
_diffrn_radiation_source 'Enhance Ultra (Cu) X-ray Source'
_diffrn_radiation_type CuK\a
_diffrn_radiation_wavelength 1.54184
_diffrn_reflns_av_R_equivalents 0.0303
_diffrn_reflns_av_sigmaI/netI 0.0226
_diffrn_reflns_limit_h_max 15
_diffrn_reflns_limit_h_min -15
_diffrn_reflns_limit_k_max 9
_diffrn_reflns_limit_k_min -10
_diffrn_reflns_limit_l_max 16
_diffrn_reflns_limit_l_min -16
_diffrn_reflns_number 14107
_diffrn_reflns_theta_full 65.66
_diffrn_reflns_theta_max 65.66
_diffrn_reflns_theta_min 3.36
_exptl_absorpt_coefficient_mu 0.560
_exptl_absorpt_correction_T_max 0.8413
_exptl_absorpt_correction_T_min 0.7990
_exptl_absorpt_correction_type multi-scan
_exptl_absorpt_process_details SADABS
_exptl_crystal_colour Colorless
_exptl_crystal_density_diffrn 1.133
_exptl_crystal_density_method 'not measured'
_exptl_crystal_description Block
_exptl_crystal_F_000 616
_exptl_crystal_size_max 0.42
_exptl_crystal_size_mid 0.38
_exptl_crystal_size_min 0.32
_refine_diff_density_max 0.197
_refine_diff_density_min -0.170
_refine_diff_density_rms 0.031
_refine_ls_extinction_method none
_refine_ls_goodness_of_fit_ref 1.042
_refine_ls_hydrogen_treatment mixed
_refine_ls_matrix_type full
_refine_ls_number_parameters 196
_refine_ls_number_reflns 2837
_refine_ls_number_restraints 0
_refine_ls_restrained_S_all 1.042
_refine_ls_R_factor_all 0.0705
_refine_ls_R_factor_gt 0.0510
_refine_ls_shift/su_max 0.001
_refine_ls_shift/su_mean 0.000
_refine_ls_structure_factor_coef Fsqd
_refine_ls_weighting_details 'calc w=1/[\s^2^(Fo^2^)+(0.0867P)^2^+0.2297P] where P=(Fo^2^+2Fc^2^)/3'
_refine_ls_weighting_scheme calc
_refine_ls_wR_factor_gt 0.1449
_refine_ls_wR_factor_ref 0.1647
_reflns_number_gt 2041
_reflns_number_total 2837
_reflns_threshold_expression >2sigma(I)
_cod_data_source_file suppl_ncrs-2016-0187_suppl.cif
_cod_data_source_block j127
_cod_depositor_comments
;
The following automatic conversions were performed:

data item '_exptl_absorpt_correction_type' value 'Multi-scan' was
changed to 'multi-scan' in accordance with the built-in table derived
from the CIF Core dictionary named 'cif_core.dic' version 2.4.5 last
updated on 2014-11-21.

Automatic conversion script
Id: cif_fix_values 8738 2021-04-28 16:35:53Z antanas 
;
_cod_original_sg_symbol_H-M 'P 21/c'
_cod_database_code 8106456

loop_
_symmetry_equiv_pos_as_xyz
'x, y, z'
'-x, y+1/2, -z+1/2'
'-x, -y, -z'
'x, -y-1/2, z-1/2'

loop_
_atom_site_label
_atom_site_type_symbol
_atom_site_fract_x
_atom_site_fract_y
_atom_site_fract_z
_atom_site_U_iso_or_equiv
_atom_site_adp_type
_atom_site_occupancy
_atom_site_site_symmetry_order
_atom_site_calc_flag
_atom_site_refinement_flags_posn
_atom_site_refinement_flags_adp
_atom_site_refinement_flags_occupancy
_atom_site_disorder_assembly
_atom_site_disorder_group
C1 C 0.70282(14) 0.6450(2) 0.92519(13) 0.0590(5) Uani 1 1 d . . . . .
C2 C 0.64115(18) 0.5765(3) 0.98409(14) 0.0732(6) Uani 1 1 d . . . . .
H2 H 0.5710 0.5829 0.9666 0.088 Uiso 1 1 calc R U . . .
C3 C 0.6796(2) 0.4999(3) 1.06688(17) 0.0937(8) Uani 1 1 d . . . . .
H3 H 0.6357 0.4547 1.1037 0.112 Uiso 1 1 calc R U . . .
C4 C 0.7810(3) 0.4903(3) 1.09473(18) 0.1055(10) Uani 1 1 d . . . . .
H4 H 0.8075 0.4378 1.1503 0.127 Uiso 1 1 calc R U . . .
C5 C 0.8446(2) 0.5589(3) 1.04020(18) 0.0953(8) Uani 1 1 d . . . . .
H5 H 0.9144 0.5534 1.0606 0.114 Uiso 1 1 calc R U . . .
C6 C 0.80829(16) 0.6372(3) 0.95460(15) 0.0713(6) Uani 1 1 d . . . . .
C7 C 0.65225(14) 0.7259(2) 0.83309(13) 0.0589(5) Uani 1 1 d . . . . .
C8 C 0.88706(18) 0.7070(3) 0.9012(2) 0.0979(8) Uani 1 1 d . . . . .
H8A H 0.8632 0.7054 0.8321 0.147 Uiso 1 1 calc R U . . .
H8B H 0.9497 0.6535 0.9150 0.147 Uiso 1 1 calc R U . . .
H8C H 0.8982 0.8064 0.9225 0.147 Uiso 1 1 calc R U . . .
C9 C 0.67786(18) 0.8889(2) 0.83982(16) 0.0769(6) Uani 1 1 d . . . . .
H9A H 0.6476 0.9368 0.7808 0.115 Uiso 1 1 calc R U . . .
H9B H 0.7503 0.9013 0.8485 0.115 Uiso 1 1 calc R U . . .
H9C H 0.6517 0.9308 0.8944 0.115 Uiso 1 1 calc R U . . .
C10 C 0.67595(16) 0.6633(2) 0.73594(13) 0.0661(5) Uani 1 1 d . . . . .
H10A H 0.7473 0.6812 0.7336 0.079 Uiso 1 1 calc R U . . .
H10B H 0.6374 0.7196 0.6835 0.079 Uiso 1 1 calc R U . . .
C11 C 0.65522(15) 0.5002(2) 0.71285(13) 0.0654(5) Uani 1 1 d . . . . .
C12 C 0.74068(15) 0.4007(2) 0.76302(14) 0.0658(5) Uani 1 1 d . . . . .
C13 C 0.71965(19) 0.3106(3) 0.83898(16) 0.0780(6) Uani 1 1 d . . . . .
H13 H 0.6541 0.3107 0.8543 0.094 Uiso 1 1 calc R U . . .
C14 C 0.7910(3) 0.2222(3) 0.8919(2) 0.1005(8) Uani 1 1 d . . . . .
H14 H 0.7738 0.1652 0.9425 0.121 Uiso 1 1 calc R U . . .
C15 C 0.8854(3) 0.2183(4) 0.8704(3) 0.1165(11) Uani 1 1 d . . . . .
H15 H 0.9340 0.1588 0.9065 0.140 Uiso 1 1 calc R U . . .
C16 C 0.9111(2) 0.3005(4) 0.7962(3) 0.1055(10) Uani 1 1 d . . . . .
H16 H 0.9769 0.2949 0.7817 0.127 Uiso 1 1 calc R U . . .
C17 C 0.83921(19) 0.3956(3) 0.73997(18) 0.0864(7) Uani 1 1 d . . . . .
C18 C 0.6353(2) 0.4768(3) 0.60180(15) 0.1004(9) Uani 1 1 d . . . . .
H18A H 0.5724 0.5230 0.5749 0.151 Uiso 1 1 calc R U . . .
H18B H 0.6311 0.3740 0.5879 0.151 Uiso 1 1 calc R U . . .
H18C H 0.6898 0.5189 0.5732 0.151 Uiso 1 1 calc R U . . .
C19 C 0.8758(2) 0.4836(4) 0.6598(2) 0.1254(12) Uani 1 1 d . . . . .
H19A H 0.8647 0.4290 0.5999 0.188 Uiso 1 1 calc R U . . .
H19B H 0.9471 0.5036 0.6774 0.188 Uiso 1 1 calc R U . . .
H19C H 0.8390 0.5741 0.6512 0.188 Uiso 1 1 calc R U . . .
O1 O 0.54323(10) 0.72268(16) 0.82807(11) 0.0717(4) Uani 1 1 d . . . . .
H1 H 0.5220 0.6408 0.8116 0.108 Uiso 1 1 calc R U . . .
O2 O 0.56247(10) 0.46787(18) 0.74883(11) 0.0771(5) Uani 1 1 d . . . . .
H2A H 0.5385 0.3914 0.7243 0.116 Uiso 1 1 calc R U . . .

loop_
_atom_site_aniso_label
_atom_site_aniso_U_11
_atom_site_aniso_U_22
_atom_site_aniso_U_33
_atom_site_aniso_U_23
_atom_site_aniso_U_13
_atom_site_aniso_U_12
C1 0.0646(11) 0.0586(12) 0.0526(9) -0.0050(8) 0.0057(8) 0.0024(9)
C2 0.0864(15) 0.0759(15) 0.0587(11) 0.0019(10) 0.0158(10) 0.0013(11)
C3 0.134(2) 0.0905(19) 0.0575(12) 0.0085(12) 0.0187(13) 0.0054(16)
C4 0.151(3) 0.100(2) 0.0582(13) 0.0059(13) -0.0070(16) 0.0268(19)
C5 0.0981(18) 0.099(2) 0.0775(15) -0.0141(14) -0.0228(13) 0.0246(15)
C6 0.0691(13) 0.0743(15) 0.0669(12) -0.0144(10) -0.0009(9) 0.0034(10)
C7 0.0590(11) 0.0586(12) 0.0582(10) 0.0029(8) 0.0060(8) -0.0011(9)
C8 0.0625(14) 0.119(2) 0.1090(19) -0.0185(16) 0.0042(12) -0.0099(13)
C9 0.0877(15) 0.0640(15) 0.0777(13) -0.0004(11) 0.0092(11) -0.0047(11)
C10 0.0754(13) 0.0703(14) 0.0517(10) 0.0056(9) 0.0071(8) -0.0092(10)
C11 0.0715(12) 0.0722(14) 0.0519(10) -0.0040(9) 0.0079(8) -0.0137(10)
C12 0.0701(12) 0.0661(13) 0.0606(10) -0.0170(10) 0.0085(9) -0.0094(10)
C13 0.0917(16) 0.0672(15) 0.0723(13) -0.0067(11) 0.0036(11) -0.0052(12)
C14 0.126(2) 0.0732(18) 0.0945(17) -0.0060(14) -0.0060(16) 0.0039(16)
C15 0.127(3) 0.098(2) 0.114(2) -0.0229(19) -0.015(2) 0.021(2)
C16 0.0742(16) 0.114(3) 0.125(2) -0.048(2) 0.0046(15) 0.0112(16)
C17 0.0808(15) 0.0962(19) 0.0845(14) -0.0319(13) 0.0200(12) -0.0131(13)
C18 0.131(2) 0.111(2) 0.0543(12) -0.0145(12) -0.0018(12) -0.0151(17)
C19 0.116(2) 0.157(3) 0.116(2) -0.037(2) 0.0586(18) -0.040(2)
O1 0.0596(8) 0.0690(10) 0.0840(9) 0.0043(8) 0.0034(6) 0.0044(6)
O2 0.0669(9) 0.0764(11) 0.0871(10) -0.0134(8) 0.0090(7) -0.0178(7)

loop_
_atom_type_symbol
_atom_type_description
_atom_type_scat_dispersion_real
_atom_type_scat_dispersion_imag
_atom_type_scat_source
C C 0.0181 0.0091 'International Tables Vol C Tables 4.2.6.8 and 6.1.1.4'
H H 0.0000 0.0000 'International Tables Vol C Tables 4.2.6.8 and 6.1.1.4'
O O 0.0492 0.0322 'International Tables Vol C Tables 4.2.6.8 and 6.1.1.4'

loop_
_geom_angle_atom_site_label_1
_geom_angle_atom_site_label_2
_geom_angle_atom_site_label_3
_geom_angle
_geom_angle_site_symmetry_1
_geom_angle_site_symmetry_3
C2 C1 C6 117.49(19) . .
C2 C1 C7 118.72(18) . .
C6 C1 C7 123.78(18) . .
C3 C2 C1 122.8(2) . .
C3 C2 H2 118.6 . .
C1 C2 H2 118.6 . .
C4 C3 C2 119.9(3) . .
C4 C3 H3 120.0 . .
C2 C3 H3 120.0 . .
C3 C4 C5 119.3(2) . .
C3 C4 H4 120.3 . .
C5 C4 H4 120.3 . .
C4 C5 C6 122.5(2) . .
C4 C5 H5 118.8 . .
C6 C5 H5 118.8 . .
C1 C6 C5 118.0(2) . .
C1 C6 C8 125.1(2) . .
C5 C6 C8 116.9(2) . .
O1 C7 C9 103.67(16) . .
O1 C7 C1 109.76(15) . .
C9 C7 C1 110.71(16) . .
O1 C7 C10 106.94(15) . .
C9 C7 C10 109.98(16) . .
C1 C7 C10 115.09(16) . .
C6 C8 H8A 109.5 . .
C6 C8 H8B 109.5 . .
H8A C8 H8B 109.5 . .
C6 C8 H8C 109.5 . .
H8A C8 H8C 109.5 . .
H8B C8 H8C 109.5 . .
C7 C9 H9A 109.5 . .
C7 C9 H9B 109.5 . .
H9A C9 H9B 109.5 . .
C7 C9 H9C 109.5 . .
H9A C9 H9C 109.5 . .
H9B C9 H9C 109.5 . .
C7 C10 C11 119.13(16) . .
C7 C10 H10A 107.5 . .
C11 C10 H10A 107.5 . .
C7 C10 H10B 107.5 . .
C11 C10 H10B 107.5 . .
H10A C10 H10B 107.0 . .
O2 C11 C18 107.19(17) . .
O2 C11 C12 109.77(16) . .
C18 C11 C12 111.81(19) . .
O2 C11 C10 105.30(16) . .
C18 C11 C10 109.91(18) . .
C12 C11 C10 112.53(16) . .
C17 C12 C13 117.2(2) . .
C17 C12 C11 124.9(2) . .
C13 C12 C11 117.94(19) . .
C14 C13 C12 123.2(3) . .
C14 C13 H13 118.4 . .
C12 C13 H13 118.4 . .
C15 C14 C13 119.6(3) . .
C15 C14 H14 120.2 . .
C13 C14 H14 120.2 . .
C14 C15 C16 120.6(3) . .
C14 C15 H15 119.7 . .
C16 C15 H15 119.7 . .
C15 C16 C17 121.5(3) . .
C15 C16 H16 119.3 . .
C17 C16 H16 119.3 . .
C12 C17 C16 117.9(3) . .
C12 C17 C19 124.8(3) . .
C16 C17 C19 117.3(3) . .
C11 C18 H18A 109.5 . .
C11 C18 H18B 109.5 . .
H18A C18 H18B 109.5 . .
C11 C18 H18C 109.5 . .
H18A C18 H18C 109.5 . .
H18B C18 H18C 109.5 . .
C17 C19 H19A 109.5 . .
C17 C19 H19B 109.5 . .
H19A C19 H19B 109.5 . .
C17 C19 H19C 109.5 . .
H19A C19 H19C 109.5 . .
H19B C19 H19C 109.5 . .
C7 O1 H1 109.5 . .
C11 O2 H2A 109.5 . .

loop_
_geom_bond_atom_site_label_1
_geom_bond_atom_site_label_2
_geom_bond_distance
_geom_bond_site_symmetry_2
C1 C2 1.393(3) .
C1 C6 1.402(3) .
C1 C7 1.537(3) .
C2 C3 1.373(3) .
C2 H2 0.9300 .
C3 C4 1.348(4) .
C3 H3 0.9300 .
C4 C5 1.372(4) .
C4 H4 0.9300 .
C5 C6 1.405(3) .
C5 H5 0.9300 .
C6 C8 1.516(3) .
C7 O1 1.443(2) .
C7 C9 1.528(3) .
C7 C10 1.540(3) .
C8 H8A 0.9600 .
C8 H8B 0.9600 .
C8 H8C 0.9600 .
C9 H9A 0.9600 .
C9 H9B 0.9600 .
C9 H9C 0.9600 .
C10 C11 1.542(3) .
C10 H10A 0.9700 .
C10 H10B 0.9700 .
C11 O2 1.433(2) .
C11 C18 1.535(3) .
C11 C12 1.537(3) .
C12 C17 1.399(3) .
C12 C13 1.399(3) .
C13 C14 1.370(4) .
C13 H13 0.9300 .
C14 C15 1.338(4) .
C14 H14 0.9300 .
C15 C16 1.359(5) .
C15 H15 0.9300 .
C16 C17 1.431(4) .
C16 H16 0.9300 .
C17 C19 1.512(4) .
C18 H18A 0.9600 .
C18 H18B 0.9600 .
C18 H18C 0.9600 .
C19 H19A 0.9600 .
C19 H19B 0.9600 .
C19 H19C 0.9600 .
O1 H1 0.8200 .
O2 H2A 0.8200 .

loop_
_geom_hbond_atom_site_label_D
_geom_hbond_atom_site_label_H
_geom_hbond_atom_site_label_A
_geom_hbond_distance_DH
_geom_hbond_distance_HA
_geom_hbond_distance_DA
_geom_hbond_angle_DHA
_geom_hbond_site_symmetry_A
O1 H1 O2 0.82 1.92 2.606(2) 140.2 .
O2 H2A O1 0.82 1.96 2.771(2) 169.1 2_646

loop_
_geom_torsion_atom_site_label_1
_geom_torsion_atom_site_label_2
_geom_torsion_atom_site_label_3
_geom_torsion_atom_site_label_4
_geom_torsion
_geom_torsion_site_symmetry_1
_geom_torsion_site_symmetry_2
_geom_torsion_site_symmetry_3
_geom_torsion_site_symmetry_4
C6 C1 C2 C3 -1.7(3) . . . .
C7 C1 C2 C3 179.0(2) . . . .
C1 C2 C3 C4 0.8(4) . . . .
C2 C3 C4 C5 0.7(4) . . . .
C3 C4 C5 C6 -1.3(4) . . . .
C2 C1 C6 C5 1.1(3) . . . .
C7 C1 C6 C5 -179.66(19) . . . .
C2 C1 C6 C8 -178.8(2) . . . .
C7 C1 C6 C8 0.4(3) . . . .
C4 C5 C6 C1 0.4(4) . . . .
C4 C5 C6 C8 -179.7(3) . . . .
C2 C1 C7 O1 3.7(2) . . . .
C6 C1 C7 O1 -175.57(18) . . . .
C2 C1 C7 C9 117.5(2) . . . .
C6 C1 C7 C9 -61.7(2) . . . .
C2 C1 C7 C10 -117.0(2) . . . .
C6 C1 C7 C10 63.8(2) . . . .
O1 C7 C10 C11 -67.6(2) . . . .
C9 C7 C10 C11 -179.56(18) . . . .
C1 C7 C10 C11 54.6(2) . . . .
C7 C10 C11 O2 38.4(2) . . . .
C7 C10 C11 C18 153.51(19) . . . .
C7 C10 C11 C12 -81.2(2) . . . .
O2 C11 C12 C17 175.07(18) . . . .
C18 C11 C12 C17 56.2(3) . . . .
C10 C11 C12 C17 -68.0(2) . . . .
O2 C11 C12 C13 -6.5(2) . . . .
C18 C11 C12 C13 -125.3(2) . . . .
C10 C11 C12 C13 110.4(2) . . . .
C17 C12 C13 C14 1.5(3) . . . .
C11 C12 C13 C14 -177.0(2) . . . .
C12 C13 C14 C15 -1.0(4) . . . .
C13 C14 C15 C16 -0.4(4) . . . .
C14 C15 C16 C17 1.1(5) . . . .
C13 C12 C17 C16 -0.7(3) . . . .
C11 C12 C17 C16 177.7(2) . . . .
C13 C12 C17 C19 179.4(2) . . . .
C11 C12 C17 C19 -2.2(3) . . . .
C15 C16 C17 C12 -0.5(4) . . . .
C15 C16 C17 C19 179.3(3) . . . .
